data_4080690
loop_
_publ_author_name
'Leung, Wing-Por'
'Chan, Yuk-Chi'
'Mak, Thomas C. W.'

_publ_section_title
;
 Synthesis and Structural Characterization of Lithium, Potassium,
 Magnesium, and Heavier Group 14 Metal Complexes Derived from
 2-Quinolyl-Linked (Thiophosphorano)methane
;
_journal_issue 9
_journal_name_full Organometallics
_journal_page_first 2584
_journal_paper_doi 10.1021/om400062e
_journal_volume 32
_journal_year 2013
_chemical_formula_sum 'C16 H21 K N P S'
_chemical_formula_weight 329.47
_chemical_name_systematic
; 
 ? 
;
_space_group_IT_number 14
_symmetry_cell_setting monoclinic
_symmetry_space_group_name_Hall '-P 2yn'
_symmetry_space_group_name_H-M 'P 1 21/n 1'
_atom_sites_solution_hydrogens geom
_atom_sites_solution_primary direct
_atom_sites_solution_secondary difmap
_audit_creation_method SHELXL-97
_cell_angle_alpha 90.00
_cell_angle_beta 105.8950(10)
_cell_angle_gamma 90.00
_cell_formula_units_Z 4
_cell_length_a 12.8842(9)
_cell_length_b 9.9351(7)
_cell_length_c 13.9787(10)
_cell_measurement_reflns_used 77
_cell_measurement_temperature 296(2)
_cell_measurement_theta_max 15
_cell_measurement_theta_min 15
_cell_volume 1720.9(2)
_computing_cell_refinement 'BRUKER KAPPA APEXII DUO DIFFRACTOMETER'
_computing_data_collection 'BRUKER KAPPA APEXII DUO DIFFRACTOMETER'
_computing_data_reduction 'BRUKER KAPPA APEXII DUO DIFFRACTOMETER'
_computing_molecular_graphics 'SIEMENS SHELXTL'
_computing_publication_material 'SIEMENS SHELXTL'
_computing_structure_refinement 'SHELXL-97 (Sheldrick, 2008)'
_computing_structure_solution 'SHELXS-97 (Sheldrick, 2008)'
_diffrn_ambient_temperature 296(2)
_diffrn_measured_fraction_theta_full 1.000
_diffrn_measured_fraction_theta_max 1.000
_diffrn_measurement_device_type 'BRUKER KAPPA APEXII DUO DIFFRACTOMETER'
_diffrn_measurement_method 'PHI & OMEGA SCAN'
_diffrn_radiation_monochromator graphite
_diffrn_radiation_source 'fine-focus sealed tube'
_diffrn_radiation_type MoK\a
_diffrn_radiation_wavelength 0.71073
_diffrn_reflns_av_R_equivalents 0.0756
_diffrn_reflns_av_sigmaI/netI 0.0490
_diffrn_reflns_limit_h_max 15
_diffrn_reflns_limit_h_min -15
_diffrn_reflns_limit_k_max 11
_diffrn_reflns_limit_k_min -11
_diffrn_reflns_limit_l_max 16
_diffrn_reflns_limit_l_min -16
_diffrn_reflns_number 18758
_diffrn_reflns_theta_full 25.25
_diffrn_reflns_theta_max 25.25
_diffrn_reflns_theta_min 1.91
_exptl_absorpt_coefficient_mu 0.513
_exptl_absorpt_correction_T_max 0.7456
_exptl_absorpt_correction_T_min 0.6347
_exptl_absorpt_correction_type multi-scan
_exptl_crystal_colour yellow
_exptl_crystal_density_diffrn 1.272
_exptl_crystal_density_method 'not measured'
_exptl_crystal_description block
_exptl_crystal_F_000 696
_exptl_crystal_size_max 0.50
_exptl_crystal_size_mid 0.40
_exptl_crystal_size_min 0.30
_refine_diff_density_max 0.510
_refine_diff_density_min -0.593
_refine_diff_density_rms 0.053
_refine_ls_extinction_method none
_refine_ls_goodness_of_fit_ref 1.030
_refine_ls_hydrogen_treatment riding
_refine_ls_matrix_type full
_refine_ls_number_parameters 181
_refine_ls_number_reflns 3113
_refine_ls_number_restraints 0
_refine_ls_restrained_S_all 1.030
_refine_ls_R_factor_all 0.0710
_refine_ls_R_factor_gt 0.0429
_refine_ls_shift/su_max 0.001
_refine_ls_shift/su_mean 0.000
_refine_ls_structure_factor_coef Fsqd
_refine_ls_weighting_details 'calc w=1/[\s^2^(Fo^2^)+(0.0529P)^2^+0.9384P] where P=(Fo^2^+2Fc^2^)/3'
_refine_ls_weighting_scheme calc
_refine_ls_wR_factor_gt 0.1051
_refine_ls_wR_factor_ref 0.1213
_reflns_number_gt 2224
_reflns_number_total 3113
_reflns_threshold_expression >2sigma(I)
_cod_data_source_file om400062e_si_002.cif
_cod_data_source_block CYC26
_cod_depositor_comments
;
The following automatic conversions were performed:

'_symmetry_cell_setting' value 'Monoclinic' changed to 'monoclinic'
according to /home/saulius/struct/CIF-dictionaries/cif_core.dic
dictionary named 'cif_core.dic' version 2.3.1 from 2005-06-27.

Automatic conversion script
Id: cif_fix_values 1891 2012-01-12 08:04:46Z andrius 
;
_cod_original_sg_symbol_H-M P2(1)/n
_cod_database_code 4080690

loop_
_symmetry_equiv_pos_as_xyz
'x, y, z'
'-x+1/2, y+1/2, -z+1/2'
'-x, -y, -z'
'x-1/2, -y-1/2, z-1/2'

loop_
_atom_site_label
_atom_site_type_symbol
_atom_site_fract_x
_atom_site_fract_y
_atom_site_fract_z
_atom_site_U_iso_or_equiv
_atom_site_adp_type
_atom_site_occupancy
_atom_site_symmetry_multiplicity
_atom_site_calc_flag
_atom_site_refinement_flags
K1 K 0.62775(6) 0.09623(7) -0.40523(6) 0.0534(2) Uani 1 1 d .
S1 S 0.60165(7) 0.01252(8) -0.62868(7) 0.0531(3) Uani 1 1 d .
P1 P 0.64426(6) -0.18103(8) -0.61249(6) 0.0376(2) Uani 1 1 d .
N1 N 0.65928(18) -0.1846(2) -0.38309(17) 0.0337(5) Uani 1 1 d .
C1 C 0.6697(2) -0.1857(3) -0.2835(2) 0.0334(6) Uani 1 1 d .
C2 C 0.7444(2) -0.0958(3) -0.2216(2) 0.0422(7) Uani 1 1 d .
H2A H 0.8154 -0.1181 -0.2303 0.051 Uiso 1 1 calc R
C3 C 0.7572(3) -0.0912(3) -0.1207(2) 0.0496(8) Uani 1 1 d .
H3A H 0.8067 -0.0315 -0.0818 0.060 Uiso 1 1 calc R
C4 C 0.6973(3) -0.1744(4) -0.0760(3) 0.0577(9) Uani 1 1 d .
H4A H 0.7063 -0.1703 -0.0077 0.069 Uiso 1 1 calc R
C5 C 0.6245(3) -0.2629(3) -0.1341(2) 0.0505(8) Uani 1 1 d .
H5A H 0.5852 -0.3196 -0.1041 0.061 Uiso 1 1 calc R
C6 C 0.6083(2) -0.2694(3) -0.2370(2) 0.0379(7) Uani 1 1 d .
C7 C 0.5308(2) -0.3549(3) -0.3014(2) 0.0412(7) Uani 1 1 d .
H7A H 0.4872 -0.4105 -0.2754 0.049 Uiso 1 1 calc R
C8 C 0.5208(2) -0.3554(3) -0.3995(2) 0.0377(7) Uani 1 1 d .
H8A H 0.4698 -0.4113 -0.4407 0.045 Uiso 1 1 calc R
C9 C 0.5879(2) -0.2704(3) -0.4424(2) 0.0333(6) Uani 1 1 d .
C10 C 0.5773(2) -0.2793(3) -0.5449(2) 0.0370(7) Uani 1 1 d .
H10A H 0.5298 -0.3439 -0.5801 0.044 Uiso 1 1 calc R
C11 C 0.6112(3) -0.2621(4) -0.7356(2) 0.0547(9) Uani 1 1 d .
H11A H 0.6322 -0.3570 -0.7253 0.066 Uiso 1 1 calc R
C12 C 0.6726(4) -0.2016(5) -0.8043(3) 0.0843(14) Uani 1 1 d .
H12A H 0.6532 -0.2482 -0.8669 0.127 Uiso 1 1 calc R
H12B H 0.7488 -0.2104 -0.7744 0.127 Uiso 1 1 calc R
H12C H 0.6543 -0.1081 -0.8151 0.127 Uiso 1 1 calc R
C13 C 0.4902(3) -0.2578(5) -0.7853(3) 0.0872(14) Uani 1 1 d .
H13A H 0.4750 -0.3017 -0.8488 0.131 Uiso 1 1 calc R
H13B H 0.4667 -0.1658 -0.7944 0.131 Uiso 1 1 calc R
H13C H 0.4527 -0.3031 -0.7441 0.131 Uiso 1 1 calc R
C14 C 0.7900(3) -0.1990(3) -0.5540(3) 0.0508(8) Uani 1 1 d .
H14A H 0.7979 -0.1908 -0.4825 0.061 Uiso 1 1 calc R
C15 C 0.8602(3) -0.0883(4) -0.5770(4) 0.0809(13) Uani 1 1 d .
H15A H 0.9344 -0.1061 -0.5429 0.121 Uiso 1 1 calc R
H15B H 0.8392 -0.0035 -0.5552 0.121 Uiso 1 1 calc R
H15C H 0.8517 -0.0852 -0.6473 0.121 Uiso 1 1 calc R
C16 C 0.8318(3) -0.3391(4) -0.5668(3) 0.0727(11) Uani 1 1 d .
H16A H 0.9078 -0.3433 -0.5347 0.109 Uiso 1 1 calc R
H16B H 0.8192 -0.3582 -0.6364 0.109 Uiso 1 1 calc R
H16C H 0.7947 -0.4043 -0.5375 0.109 Uiso 1 1 calc R

loop_
_atom_site_aniso_label
_atom_site_aniso_U_11
_atom_site_aniso_U_22
_atom_site_aniso_U_33
_atom_site_aniso_U_23
_atom_site_aniso_U_13
_atom_site_aniso_U_12
K1 0.0521(5) 0.0376(4) 0.0699(5) 0.0008(3) 0.0155(4) 0.0021(3)
S1 0.0613(6) 0.0354(4) 0.0680(6) 0.0112(4) 0.0267(5) 0.0053(4)
P1 0.0439(5) 0.0334(4) 0.0375(4) 0.0004(3) 0.0145(3) -0.0021(3)
N1 0.0355(13) 0.0322(12) 0.0342(13) -0.0002(10) 0.0108(10) -0.0038(10)
C1 0.0331(15) 0.0298(14) 0.0381(16) 0.0019(12) 0.0109(12) 0.0055(12)
C2 0.0347(16) 0.0437(17) 0.0468(19) -0.0022(14) 0.0088(14) 0.0030(13)
C3 0.052(2) 0.052(2) 0.0417(19) -0.0065(15) 0.0068(16) -0.0030(16)
C4 0.069(2) 0.069(2) 0.0386(18) -0.0027(17) 0.0204(17) -0.0023(19)
C5 0.057(2) 0.057(2) 0.0434(19) 0.0042(16) 0.0238(16) -0.0053(17)
C6 0.0390(16) 0.0363(15) 0.0404(17) 0.0040(13) 0.0145(13) 0.0032(13)
C7 0.0428(17) 0.0354(16) 0.0500(19) 0.0061(14) 0.0207(14) -0.0052(13)
C8 0.0391(16) 0.0291(14) 0.0455(18) 0.0010(13) 0.0124(13) -0.0032(13)
C9 0.0360(15) 0.0252(13) 0.0396(16) 0.0036(12) 0.0116(13) 0.0048(12)
C10 0.0404(17) 0.0308(15) 0.0390(16) -0.0027(13) 0.0093(13) -0.0048(12)
C11 0.078(3) 0.051(2) 0.0389(19) -0.0042(15) 0.0212(17) -0.0094(18)
C12 0.120(4) 0.093(3) 0.052(2) -0.001(2) 0.044(2) -0.013(3)
C13 0.091(3) 0.117(4) 0.045(2) -0.004(2) 0.002(2) -0.024(3)
C14 0.0442(18) 0.052(2) 0.059(2) -0.0010(16) 0.0193(16) 0.0018(15)
C15 0.054(2) 0.075(3) 0.120(4) -0.001(3) 0.033(2) -0.012(2)
C16 0.068(3) 0.064(2) 0.087(3) 0.008(2) 0.021(2) 0.020(2)

loop_
_atom_type_symbol
_atom_type_description
_atom_type_scat_dispersion_real
_atom_type_scat_dispersion_imag
_atom_type_scat_source
C C 0.0033 0.0016 'International Tables Vol C Tables 4.2.6.8 and 6.1.1.4'
H H 0.0000 0.0000 'International Tables Vol C Tables 4.2.6.8 and 6.1.1.4'
N N 0.0061 0.0033 'International Tables Vol C Tables 4.2.6.8 and 6.1.1.4'
P P 0.1023 0.0942 'International Tables Vol C Tables 4.2.6.8 and 6.1.1.4'
S S 0.1246 0.1234 'International Tables Vol C Tables 4.2.6.8 and 6.1.1.4'
K K 0.2009 0.2494 'International Tables Vol C Tables 4.2.6.8 and 6.1.1.4'

loop_
_geom_angle_atom_site_label_1
_geom_angle_atom_site_label_2
_geom_angle_atom_site_label_3
_geom_angle
_geom_angle_site_symmetry_1
_geom_angle_site_symmetry_3
N1 K1 C10 133.38(7) . 3_654
N1 K1 S1 79.72(5) . .
C10 K1 S1 94.47(6) 3_654 .
N1 K1 C2 46.04(7) . .
C10 K1 C2 134.76(8) 3_654 .
S1 K1 C2 122.14(6) . .
N1 K1 C1 24.71(6) . .
C10 K1 C1 128.94(7) 3_654 .
S1 K1 C1 104.40(5) . .
C2 K1 C1 25.38(7) . .
N1 K1 C4 128.06(8) . 2_654
C10 K1 C4 97.80(8) 3_654 2_654
S1 K1 C4 89.61(7) . 2_654
C2 K1 C4 107.19(8) . 2_654
C1 K1 C4 128.69(8) . 2_654
N1 K1 S1 76.61(5) . 3_654
C10 K1 S1 59.14(5) 3_654 3_654
S1 K1 S1 101.47(3) . 3_654
C2 K1 S1 86.13(6) . 3_654
C1 K1 S1 70.68(5) . 3_654
C4 K1 S1 154.79(7) 2_654 3_654
N1 K1 C5 106.83(8) . 2_654
C10 K1 C5 119.79(8) 3_654 2_654
S1 K1 C5 96.29(6) . 2_654
C2 K1 C5 84.38(8) . 2_654
C1 K1 C5 104.92(8) . 2_654
C4 K1 C5 23.78(8) 2_654 2_654
S1 K1 C5 162.25(6) 3_654 2_654
N1 K1 C3 147.24(8) . 2_654
C10 K1 C3 79.07(8) 3_654 2_654
S1 K1 C3 105.65(6) . 2_654
C2 K1 C3 111.06(8) . 2_654
C1 K1 C3 136.36(8) . 2_654
C4 K1 C3 23.88(8) 2_654 2_654
S1 K1 C3 131.42(6) 3_654 2_654
C5 K1 C3 41.03(8) 2_654 2_654
N1 K1 C9 128.89(7) . 3_654
C10 K1 C9 23.89(7) 3_654 3_654
S1 K1 C9 70.94(5) . 3_654
C2 K1 C9 155.00(8) . 3_654
C1 K1 C9 138.05(7) . 3_654
C4 K1 C9 93.25(8) 2_654 3_654
S1 K1 C9 69.71(5) 3_654 3_654
C5 K1 C9 117.01(8) 2_654 3_654
C3 K1 C9 82.11(7) 2_654 3_654
N1 K1 P1 109.27(5) . 3_654
C10 K1 P1 28.22(5) 3_654 3_654
S1 K1 P1 106.35(3) . 3_654
C2 K1 P1 109.11(6) . 3_654
C1 K1 P1 100.79(5) . 3_654
C4 K1 P1 122.47(7) 2_654 3_654
S1 K1 P1 32.66(2) 3_654 3_654
C5 K1 P1 140.07(6) 2_654 3_654
C3 K1 P1 100.27(6) 2_654 3_654
C9 K1 P1 46.28(5) 3_654 3_654
N1 K1 K1 71.05(5) . 3_654
C10 K1 K1 69.28(6) 3_654 3_654
S1 K1 K1 52.26(2) . 3_654
C2 K1 K1 110.89(6) . 3_654
C1 K1 K1 85.70(5) . 3_654
C4 K1 K1 136.45(7) 2_654 3_654
S1 K1 K1 49.20(2) 3_654 3_654
C5 K1 K1 148.55(6) 2_654 3_654
C3 K1 K1 137.92(6) 2_654 3_654
C9 K1 K1 57.85(5) 3_654 3_654
P1 K1 K1 62.49(2) 3_654 3_654
P1 S1 K1 100.95(4) . .
P1 S1 K1 84.12(4) . 3_654
K1 S1 K1 78.53(3) . 3_654
C10 P1 C14 107.54(15) . .
C10 P1 C11 103.87(14) . .
C14 P1 C11 108.62(16) . .
C10 P1 S1 116.07(10) . .
C14 P1 S1 111.06(11) . .
C11 P1 S1 109.26(12) . .
C10 P1 K1 57.94(9) . 3_654
C14 P1 K1 150.17(11) . 3_654
C11 P1 K1 100.52(12) . 3_654
S1 P1 K1 63.22(3) . 3_654
C9 N1 C1 118.7(2) . .
C9 N1 K1 120.02(17) . .
C1 N1 K1 95.21(16) . .
N1 C1 C2 118.5(3) . .
N1 C1 C6 124.1(3) . .
C2 C1 C6 117.3(3) . .
N1 C1 K1 60.08(14) . .
C2 C1 K1 76.36(16) . .
C6 C1 K1 135.31(18) . .
C3 C2 C1 121.1(3) . .
C3 C2 K1 134.1(2) . .
C1 C2 K1 78.26(16) . .
C2 C3 C4 121.1(3) . .
C2 C3 K1 90.31(19) . 2_644
C4 C3 K1 72.0(2) . 2_644
C5 C4 C3 119.1(3) . .
C5 C4 K1 83.1(2) . 2_644
C3 C4 K1 84.2(2) . 2_644
C4 C5 C6 121.5(3) . .
C4 C5 K1 73.1(2) . 2_644
C6 C5 K1 90.96(19) . 2_644
C5 C6 C1 119.9(3) . .
C5 C6 C7 124.0(3) . .
C1 C6 C7 116.1(3) . .
C8 C7 C6 120.2(3) . .
C7 C8 C9 121.3(3) . .
N1 C9 C10 121.5(2) . .
N1 C9 C8 119.6(2) . .
C10 C9 C8 118.9(3) . .
N1 C9 K1 110.92(16) . 3_654
C10 C9 K1 64.31(15) . 3_654
C8 C9 K1 94.40(16) . 3_654
C9 C10 P1 126.5(2) . .
C9 C10 K1 91.80(17) . 3_654
P1 C10 K1 93.84(11) . 3_654
C13 C11 C12 110.1(3) . .
C13 C11 P1 111.1(3) . .
C12 C11 P1 112.9(3) . .
C15 C14 C16 112.8(3) . .
C15 C14 P1 115.6(3) . .
C16 C14 P1 112.8(3) . .

loop_
_geom_bond_atom_site_label_1
_geom_bond_atom_site_label_2
_geom_bond_distance
_geom_bond_site_symmetry_2
K1 N1 2.825(2) .
K1 C10 3.124(3) 3_654
K1 S1 3.1600(12) .
K1 C2 3.221(3) .
K1 C1 3.245(3) .
K1 C4 3.266(4) 2_654
K1 S1 3.3009(11) 3_654
K1 C5 3.390(3) 2_654
K1 C3 3.417(3) 2_654
K1 C9 3.465(3) 3_654
K1 P1 3.6782(11) 3_654
K1 K1 4.0909(15) 3_654
S1 P1 1.9956(11) .
S1 K1 3.3010(11) 3_654
P1 C10 1.743(3) .
P1 C14 1.839(3) .
P1 C11 1.841(3) .
P1 K1 3.6782(11) 3_654
N1 C9 1.357(3) .
N1 C1 1.362(3) .
C1 C2 1.421(4) .
C1 C6 1.422(4) .
C2 C3 1.375(4) .
C3 C4 1.391(5) .
C3 K1 3.417(3) 2_644
C4 C5 1.377(5) .
C4 K1 3.266(4) 2_644
C5 C6 1.397(4) .
C5 K1 3.390(3) 2_644
C6 C7 1.427(4) .
C7 C8 1.341(4) .
C8 C9 1.450(4) .
C9 C10 1.404(4) .
C9 K1 3.465(3) 3_654
C10 K1 3.124(3) 3_654
C11 C13 1.524(5) .
C11 C12 1.525(5) .
C14 C15 1.513(5) .
C14 C16 1.521(5) .
